data_9009579
loop_
_publ_author_name
'Alberti, A.'

_publ_section_title
;
 The crystal structure of two clinoptilolites
;
_journal_name_full 'Tschermaks Mineralogische und Petrographische Mitteilungen'
_journal_page_first 25
_journal_page_last 37
_journal_volume 22
_journal_year 1975
_chemical_compound_source 'Alpe di Siusi, Italy'
_chemical_formula_sum 'Al1.6 H30 Na2.06 O47.56 Si16.4'
_chemical_name_mineral Clinoptilolite-Na
_space_group_IT_number 12
_symmetry_space_group_name_Hall '-C 2y'
_symmetry_space_group_name_H-M 'C 1 2/m 1'
_cell_angle_alpha 90
_cell_angle_beta 116.43
_cell_angle_gamma 90
_cell_formula_units_Z 2
_cell_length_a 17.6410
_cell_length_b 18.0310
_cell_length_c 7.402
_cell_volume 2108.373
_database_code_amcsd 0015652
_exptl_crystal_density_diffrn 2.114
_cod_original_formula_sum 'Na2.06 Si16.4 Al1.6 O47.56 H30'
_cod_database_code 9009579

loop_
_space_group_symop_operation_xyz
x,y,z
1/2+x,1/2+y,z
x,-y,z
1/2+x,1/2-y,z
-x,y,-z
1/2-x,1/2+y,-z
-x,-y,-z
1/2-x,1/2-y,-z

loop_
_atom_site_aniso_label
_atom_site_aniso_U_11
_atom_site_aniso_U_22
_atom_site_aniso_U_33
_atom_site_aniso_U_12
_atom_site_aniso_U_13
_atom_site_aniso_U_23
Na1 0.10746 0.04447 0.04986 0.00000 0.02546 0.00000
Na2 0.01391 0.03459 0.05030 0.00000 -0.01379 0.00000
Si1 0.00759 0.02141 0.01068 0.00144 0.00477 0.00182
Si2 0.01264 0.01482 0.01402 0.00000 0.00584 0.00061
Al2 0.01264 0.01482 0.01402 0.00000 0.00584 0.00061
Si3 0.01138 0.01812 0.01024 0.00144 0.00530 0.00061
Si4 0.00885 0.01976 0.01024 0.00000 0.00424 -0.00242
Si5 0.00885 0.01976 0.01046 0.00000 0.00371 0.00000
O1 0.03540 0.02635 0.02426 0.00000 0.00955 0.00000
O2 0.02781 0.03459 0.03205 -0.00289 0.02016 -0.01090
O3 0.04678 0.03294 0.02070 -0.00433 0.02493 -0.00121
O4 0.02781 0.02471 0.02404 0.00722 0.01008 0.00908
O5 0.03413 0.03459 0.03606 0.00000 0.02811 0.00000
O6 0.01138 0.02471 0.03272 0.00289 0.00955 0.00121
O7 0.02781 0.04282 0.03561 0.01443 0.00477 0.01453
O8 0.03161 0.04447 0.02204 0.00144 0.00849 -0.01271
O9 0.02023 0.02965 0.03183 -0.00866 0.00955 -0.00545
O10 0.02655 0.02471 0.03339 -0.00433 0.01432 -0.00242

loop_
_atom_site_label
_atom_site_fract_x
_atom_site_fract_y
_atom_site_fract_z
_atom_site_occupancy
_atom_site_U_iso_or_equiv
_atom_site_type_symbol
_atom_site_attached_hydrogens
Na1 0.14750 0.00000 0.66480 0.54000 ? Na 0
Na2 0.04000 0.50000 0.22150 0.44000 ? Na 0
Na3 0.00000 0.00000 0.00000 0.10000 0.36222 Na 0
Si1 0.17890 0.17110 0.09610 1.00000 ? Si 0
Si2 0.21430 0.41020 0.50390 0.60000 ? Si 0
Al2 0.21430 0.41020 0.50390 0.40000 ? Al 0
Si3 0.20760 0.19120 0.71440 1.00000 ? Si 0
Si4 0.06560 0.30020 0.41300 1.00000 ? Si 0
Si5 0.00000 0.21700 0.00000 1.00000 ? Si 0
O1 0.20010 0.50000 0.46220 1.00000 ? O 0
O2 0.23070 0.12190 0.61310 1.00000 ? O 0
O3 0.18360 0.15680 0.88580 1.00000 ? O 0
O4 0.23420 0.10810 0.24950 1.00000 ? O 0
O5 0.00000 0.32590 0.50000 1.00000 ? O 0
O6 0.08080 0.16270 0.05860 1.00000 ? O 0
O7 0.12750 0.23490 0.54850 1.00000 ? O 0
O8 0.01150 0.26990 0.18510 1.00000 ? O 0
O9 0.21200 0.25230 0.18360 1.00000 ? O 0
O10 0.11720 0.37230 0.40670 1.00000 ? O 0
Wat1 0.23500 0.50000 0.02930 1.00000 0.03926 O 2
Wat2 0.08260 0.00000 0.83410 0.61000 0.25710 O 2
Wat3 0.07860 0.41650 0.96860 1.00000 0.11525 O 2
Wat4 0.00000 0.50000 0.50000 1.00000 0.08739 O 2
Wat5 0.01550 0.09620 0.45720 0.52000 0.26850 O 2
Wat6 0.08330 0.00000 0.25580 0.63000 0.12412 O 2

loop_
_cod_changelog_entry_id
_cod_changelog_entry_author
_cod_changelog_entry_date
_cod_changelog_entry_text
1
;cod-tools version 3.8.0
Id: cif_guess_AMCSD_atom_types 9581 2023-05-17 12:35:41Z saulius
;
2023-05-18T11:40:30+03:00
;Derived atom types and hydrogen counts
from atom names that follow the AMCSD naming convention
(Wat == water, O-H == hydroxyl).
;

loop_
_cod_related_entry_id
_cod_related_entry_database
_cod_related_entry_code
1 AMCSD 0015652
